data_2104219
loop_
_publ_author_name
'Ma\/luszy\'nska, H.'
'Czarnecki, P.'
'Fojud, Z.'
'Wasicki, J.'

_publ_section_title
;
 Redetermination of the structure and dielectric properties of
 bis(thiourea) pyridinium iodide -- a new ferroelectric inclusion
 compound
;
_journal_coeditor_code WS5061
_journal_issue 5
_journal_name_full 'Acta Crystallographica Section B'
_journal_page_first 567
_journal_page_last 572
_journal_paper_doi 10.1107/S0108768108018223
_journal_volume 64
_journal_year 2008
_chemical_formula_moiety '2[SC(NH2)2] [C5H6N]+ [I]-'
_chemical_formula_sum 'C7 H14 I N5 S2'
_chemical_formula_weight 359.25
_chemical_name_systematic
;
 bis-thiourea pyridinium iodide
;
_space_group_IT_number 33
_symmetry_cell_setting orthorhombic
_symmetry_space_group_name_Hall 'P -2n 2a'
_symmetry_space_group_name_H-M 'P 21 c n'
_atom_sites_solution_hydrogens geom
_atom_sites_solution_primary direct
_atom_sites_solution_secondary difmap
_audit_creation_method SHELXL-97
_cell_angle_alpha 90.00
_cell_angle_beta 90.00
_cell_angle_gamma 90.00
_cell_formula_units_Z 4
_cell_length_a 14.8600(10)
_cell_length_b 11.2910(10)
_cell_length_c 8.307(2)
_cell_measurement_reflns_used 23
_cell_measurement_temperature 110.0(2)
_cell_measurement_theta_max 14.5
_cell_measurement_theta_min 7.0
_cell_volume 1393.8(4)
_computing_cell_refinement 'KUMA KM-4'
_computing_data_collection 'KUMA KM-4'
_computing_data_reduction 'KUMA KM-4 Data reduction program'
_computing_publication_material SHELXL-97
_computing_structure_refinement 'SHELXL-97 (Sheldrick, 1997)'
_computing_structure_solution 'SHELXS-97 (Sheldrick, 1990)'
_diffrn_ambient_temperature 110(2)
_diffrn_measured_fraction_theta_full 0.998
_diffrn_measured_fraction_theta_max 0.998
_diffrn_measurement_device_type 'KUMA KM-4 diffractometer'
_diffrn_measurement_method 'omega - 2theta'
_diffrn_radiation_monochromator graphite
_diffrn_radiation_source 'fine-focus sealed tube'
_diffrn_radiation_type MoK\alpha
_diffrn_radiation_wavelength 0.71030
_diffrn_reflns_av_R_equivalents 0.0364
_diffrn_reflns_av_sigmaI/netI 0.0488
_diffrn_reflns_limit_h_max 20
_diffrn_reflns_limit_h_min 0
_diffrn_reflns_limit_k_max 15
_diffrn_reflns_limit_k_min -14
_diffrn_reflns_limit_l_max 0
_diffrn_reflns_limit_l_min -11
_diffrn_reflns_number 4104
_diffrn_reflns_theta_full 30.08
_diffrn_reflns_theta_max 30.08
_diffrn_reflns_theta_min 2.26
_diffrn_standards_interval_count 100
_diffrn_standards_number 2
_exptl_absorpt_coefficient_mu 2.578
_exptl_absorpt_correction_T_max 0.596
_exptl_absorpt_correction_T_min 0.539
_exptl_absorpt_correction_type psi-scan
_exptl_absorpt_process_details '(North et al.1968)'
_exptl_crystal_colour colourless
_exptl_crystal_density_diffrn 1.712
_exptl_crystal_density_method 'not measured'
_exptl_crystal_description needle
_exptl_crystal_F_000 704
_exptl_crystal_size_max 0.6
_exptl_crystal_size_mid 0.1
_exptl_crystal_size_min 0.05
_refine_diff_density_max 2.137
_refine_diff_density_min -1.101
_refine_ls_abs_structure_details 'Flack H D (1983), Acta Cryst. A39, 876-881'
_refine_ls_abs_structure_Flack 0.46(7)
_refine_ls_extinction_method none
_refine_ls_goodness_of_fit_ref 0.994
_refine_ls_hydrogen_treatment constr
_refine_ls_matrix_type full
_refine_ls_number_parameters 137
_refine_ls_number_reflns 2116
_refine_ls_number_restraints 1
_refine_ls_restrained_S_all 0.994
_refine_ls_R_factor_all 0.0715
_refine_ls_R_factor_gt 0.0270
_refine_ls_shift/su_max 0.001
_refine_ls_shift/su_mean 0.000
_refine_ls_structure_factor_coef Fsqd
_refine_ls_weighting_details 'calc w=1/[\s^2^(Fo^2^)+(0.0417P)^2^+0.0000P] where P=(Fo^2^+2Fc^2^)/3'
_refine_ls_weighting_scheme calc
_refine_ls_wR_factor_gt 0.0647
_refine_ls_wR_factor_ref 0.0750
_reflns_number_gt 1223
_reflns_number_total 2116
_reflns_threshold_expression >2sigma(I)
_cod_data_source_file ws5061.cif
_cod_data_source_block III
_cod_depositor_comments
;
The following automatic conversions were performed:

'_diffrn_ambient_temperature' value '110.0(2)K' was changed to
'110(2)' - the value should be numeric and without a unit designator.

Automatic conversion script
Id: cif_fix_values 1646 2011-03-28 12:23:43Z adriana 

The following automatic conversions were performed:

'_diffrn_ambient_temperature' value '110.0(2)K' was changed to
'110(2)' - the value should be numeric and without a unit designator.

Automatic conversion script
Id: cif_fix_values 1715 2011-07-08 13:25:40Z adriana 
;
_cod_original_sg_symbol_H-M P2(1)cn
_cod_database_code 2104219

loop_
_symmetry_equiv_pos_as_xyz
'x, y, z'
'x+1/2, -y, -z'
'x, -y+1/2, z+1/2'
'x+1/2, y+1/2, -z+1/2'

loop_
_atom_site_type_symbol
_atom_site_label
_atom_site_fract_x
_atom_site_fract_y
_atom_site_fract_z
_atom_site_U_iso_or_equiv
_atom_site_adp_type
_atom_site_calc_flag
_atom_site_refinement_flags
_atom_site_occupancy
I I1 0.490481(19) 0.840315(19) 0.25345(5) 0.01326(8) Uani d . 1
S S1 0.24542(17) 0.94624(17) 0.2493(3) 0.0309(4) Uani d . 1
S S2 0.19436(14) 0.50790(13) 0.2490(2) 0.0213(3) Uani d . 1
N N21 0.3328(7) 0.6158(7) 0.1108(8) 0.023(2) Uani d . 1
H H21A 0.3051 0.5884 0.0035 0.027 Uiso d R 1
H H21B 0.3916 0.6643 0.1111 0.027 Uiso d R 1
N N22 0.3289(7) 0.6241(7) 0.3860(8) 0.025(2) Uani d . 1
H H22A 0.2994 0.6035 0.4947 0.030 Uiso d R 1
H H22B 0.3876 0.6725 0.3831 0.030 Uiso d R 1
N N11 0.1400(7) 1.1030(8) 0.1102(7) 0.026(2) Uani d . 1
H H11A 0.1628 1.0681 0.0032 0.031 Uiso d R 1
H H11B 0.0941 1.1714 0.1097 0.031 Uiso d R 1
N N12 0.1407(7) 1.1070(9) 0.3848(8) 0.029(3) Uani d . 1
H H12A 0.1650 1.0758 0.4928 0.035 Uiso d R 1
H H12B 0.0947 1.1754 0.3832 0.035 Uiso d R 1
C C11 0.1701(5) 1.0596(6) 0.2448(10) 0.0223(14) Uani d . 1
C C21 0.2927(5) 0.5895(6) 0.2475(11) 0.0200(13) Uani d . 1
C C3 -0.0067(17) 0.8555(10) 0.5030(10) 0.054(3) Uani d . 1
H H3A 0.0068 0.9494 0.5094 0.065 Uiso d R 1
N N 0.0367(8) 0.6648(7) 0.4347(9) 0.039(2) Uani d . 1
H H0A 0.0840 0.6066 0.3905 0.047 Uiso d R 1
C C2 0.0576(8) 0.7814(10) 0.4435(11) 0.046(3) Uani d . 1
H H2A 0.1223 0.8145 0.4052 0.055 Uiso d R 1
C C5 -0.1077(8) 0.6987(10) 0.5442(13) 0.050(3) Uani d . 1
H H5A -0.1710 0.6646 0.5882 0.060 Uiso d R 1
C C4 -0.0872(9) 0.8179(10) 0.5506(13) 0.045(3) Uani d . 1
H H4A -0.1358 0.8808 0.5958 0.054 Uiso d R 1
C C6 -0.0413(12) 0.6216(12) 0.4806(15) 0.055(3) Uani d . 1
H H6A -0.0542 0.5281 0.4669 0.065 Uiso d R 1

loop_
_atom_site_aniso_label
_atom_site_aniso_U_11
_atom_site_aniso_U_22
_atom_site_aniso_U_33
_atom_site_aniso_U_12
_atom_site_aniso_U_13
_atom_site_aniso_U_23
I1 0.01158(12) 0.01272(12) 0.01549(12) -0.00139(18) 0.0007(4) 0.0001(2)
S1 0.0390(8) 0.0404(8) 0.0132(5) 0.0288(8) -0.0004(11) 0.0005(13)
S2 0.0220(6) 0.0280(6) 0.0138(5) -0.0128(6) 0.0008(10) -0.0019(11)
N21 0.023(5) 0.030(5) 0.016(3) -0.020(4) 0.006(3) 0.005(3)
N22 0.028(5) 0.031(4) 0.016(3) -0.014(4) 0.000(3) 0.009(3)
N11 0.040(6) 0.032(5) 0.006(3) 0.021(4) -0.008(3) -0.002(3)
N12 0.033(6) 0.039(7) 0.016(4) 0.018(5) -0.009(3) -0.003(4)
C11 0.028(3) 0.029(3) 0.010(2) 0.012(3) 0.009(4) -0.006(4)
C21 0.018(3) 0.027(3) 0.015(2) -0.009(2) -0.013(4) 0.000(4)
C3 0.083(9) 0.030(5) 0.049(4) -0.019(8) 0.007(9) -0.016(4)
N 0.047(6) 0.038(5) 0.033(4) 0.011(4) 0.014(4) 0.004(3)
C2 0.034(5) 0.061(7) 0.044(4) -0.015(5) 0.000(4) 0.008(5)
C5 0.041(6) 0.048(6) 0.061(6) -0.013(5) 0.019(5) -0.018(5)
C4 0.046(7) 0.034(5) 0.056(6) 0.010(5) 0.002(5) -0.017(4)
C6 0.078(9) 0.027(5) 0.059(7) 0.000(6) 0.018(6) -0.010(5)

loop_
_atom_type_symbol
_atom_type_description
_atom_type_scat_dispersion_real
_atom_type_scat_dispersion_imag
_atom_type_scat_source
C C 0.0033 0.0016 'International Tables Vol C Tables 4.2.6.8 and 6.1.1.4'
H H 0.0000 0.0000 'International Tables Vol C Tables 4.2.6.8 and 6.1.1.4'
I I -0.4742 1.8119 'International Tables Vol C Tables 4.2.6.8 and 6.1.1.4'
N N 0.0061 0.0033 'International Tables Vol C Tables 4.2.6.8 and 6.1.1.4'
S S 0.1246 0.1234 'International Tables Vol C Tables 4.2.6.8 and 6.1.1.4'

loop_
_geom_angle_atom_site_label_1
_geom_angle_atom_site_label_2
_geom_angle_atom_site_label_3
_geom_angle
_geom_angle_publ_flag
N11 C11 N12 118.6(7) y
N11 C11 S1 121.9(6) y
N12 C11 S1 119.5(7) y
N21 C21 N22 119.8(6) y
N21 C21 S2 120.6(6) y
N22 C21 S2 119.6(7) y
C2 C3 C4 122.8(11) y
C6 N C2 123.2(11) y
C3 C2 N 117.1(11) y
C4 C5 C6 117.3(12) y
C3 C4 C5 119.9(12) y
N C6 C5 119.6(12) y

loop_
_geom_bond_atom_site_label_1
_geom_bond_atom_site_label_2
_geom_bond_distance
_geom_bond_publ_flag
S1 C11 1.701(7) y
S2 C21 1.728(7) y
N21 C21 1.316(11) y
N22 C21 1.329(10) y
N11 C11 1.300(10) y
N12 C11 1.353(10) y
C3 C2 1.36(2) y
C3 C4 1.33(2) y
N C6 1.313(16) y
N C2 1.354(14) y
C5 C4 1.381(15) y
C5 C6 1.418(18) y

loop_
_geom_hbond_atom_site_label_D
_geom_hbond_atom_site_label_H
_geom_hbond_atom_site_label_A
_geom_hbond_site_symmetry_A
_geom_hbond_distance_DH
_geom_hbond_distance_HA
_geom_hbond_distance_DA
_geom_hbond_angle_DHA
N H0A S2 . 1.03 2.31 3.318(10) 167.4
C3 H3A I1 2_476 1.08 3.10 3.987(10) 140.3
C2 H2A S1 . 1.08 2.69 3.723(11) 159.9
C6 H6A I1 4_445 1.08 2.88 3.754(13) 138.3
N11 H11A S2 3_564 1.03 2.33 3.350(7) 172.3
N11 H11B I1 4_455 1.03 2.70 3.661(9) 154.7
N12 H12A S2 3_565 1.03 2.37 3.388(8) 169.8
N12 H12B I1 4_455 1.03 2.68 3.638(10) 155.6
N21 H21A S1 3_564 1.03 2.32 3.347(8) 171.9
N21 H21B I1 . 1.03 2.74 3.649(9) 147.2
N22 H22B I1 . 1.03 2.66 3.597(9) 150.8
N22 H22A S1 3_565 1.03 2.33 3.358(8) 175.0

loop_
_cod_related_entry_id
_cod_related_entry_database
_cod_related_entry_code
1 ChemSpider 30654527
